data_4123090
loop_
_publ_author_name
'Tani, Yosuke'
'Fujihara, Tetsuaki'
'Terao, Jun'
'Tsuji, Yasushi'

_publ_section_title
;
 Copper-Catalyzed Regiodivergent Silacarboxylation of Allenes with Carbon
 Dioxide and a Silylborane.
;
_journal_name_full 'Journal of the American Chemical Society'
_journal_page_first 141212124847001
_journal_paper_doi 10.1021/ja512040c
_journal_year 2014
_chemical_formula_moiety 'C10 H10 O2 Si'
_chemical_formula_sum 'C10 H10 O2 Si'
_chemical_formula_weight 190.27
_space_group_IT_number 2
_symmetry_cell_setting triclinic
_symmetry_Int_Tables_number 2
_symmetry_space_group_name_Hall '-P 1'
_symmetry_space_group_name_H-M 'P -1'
_atom_sites_solution_hydrogens geom
_atom_sites_solution_primary direct
_atom_sites_solution_secondary difmap
_cell_angle_alpha 68.123(11)
_cell_angle_beta 83.058(14)
_cell_angle_gamma 77.859(14)
_cell_formula_units_Z 4
_cell_length_a 6.799(2)
_cell_length_b 17.085(5)
_cell_length_c 17.516(5)
_cell_measurement_reflns_used 3032
_cell_measurement_temperature 293
_cell_measurement_theta_max 27.48
_cell_measurement_theta_min 3.07
_cell_volume 1843.9(9)
_computing_cell_refinement CrystalClear
_computing_data_collection 'CrystalClear (Rigaku/MSC Inc., 2006)'
_computing_data_reduction CrystalClear
_computing_molecular_graphics 'CrystalStructure 4.0'
_computing_publication_material 'CrystalStructure 4.0 (Rigaku, 2010)'
_computing_structure_refinement 'SHELXL97 (Sheldrick, 2008)'
_computing_structure_solution 'Il Milione (Burla, et al., 2007)'
_diffrn_ambient_temperature 293
_diffrn_detector_area_resol_mean 7.314
_diffrn_measured_fraction_theta_full 0.956
_diffrn_measured_fraction_theta_max 0.956
_diffrn_measurement_device_type 'Rigaku Saturn70'
_diffrn_measurement_method \w
_diffrn_radiation_type 'Mo K\a'
_diffrn_radiation_wavelength 0.71070
_diffrn_reflns_av_R_equivalents 0.0457
_diffrn_reflns_limit_h_max 8
_diffrn_reflns_limit_h_min -8
_diffrn_reflns_limit_k_max 22
_diffrn_reflns_limit_k_min -22
_diffrn_reflns_limit_l_max 17
_diffrn_reflns_limit_l_min -22
_diffrn_reflns_number 15128
_diffrn_reflns_theta_full 27.49
_diffrn_reflns_theta_max 27.49
_diffrn_standards_number 0
_exptl_absorpt_coefficient_mu 0.108
_exptl_absorpt_correction_T_max 0.979
_exptl_absorpt_correction_T_min 0.869
_exptl_absorpt_correction_type multi-scan
_exptl_absorpt_process_details 'REQAB (Rigaku, 1998)'
_exptl_crystal_colour colorless
_exptl_crystal_density_diffrn 0.685
_exptl_crystal_density_method 'not measured'
_exptl_crystal_description plate
_exptl_crystal_F_000 400.00
_exptl_crystal_size_max 0.200
_exptl_crystal_size_mid 0.200
_exptl_crystal_size_min 0.100
_refine_diff_density_max 0.500
_refine_diff_density_min -0.480
_refine_ls_extinction_method none
_refine_ls_goodness_of_fit_ref 1.052
_refine_ls_hydrogen_treatment constr
_refine_ls_number_parameters 397
_refine_ls_number_reflns 8093
_refine_ls_number_restraints 0
_refine_ls_R_factor_gt 0.0795
_refine_ls_shift/su_max 0.000
_refine_ls_structure_factor_coef Fsqd
_refine_ls_weighting_details 'w = 1/[\s^2^(Fo^2^)+(0.0990P)^2^+0.5433P] where P=(Fo^2^+2Fc^2^)/3'
_refine_ls_weighting_scheme calc
_refine_ls_wR_factor_ref 0.2242
_reflns_number_gt 5467
_reflns_number_total 8093
_reflns_threshold_expression F^2^>2.0\s(F^2^)
_cod_data_source_file ja512040c_si_002.cif
_cod_data_source_block tani130204b
_cod_original_cell_volume 1843.9(10)
_cod_database_code 4123090

loop_
_symmetry_equiv_pos_site_id
_symmetry_equiv_pos_as_xyz
1 +X,+Y,+Z
2 -X,-Y,-Z

loop_
_atom_site_label
_atom_site_type_symbol
_atom_site_fract_x
_atom_site_fract_y
_atom_site_fract_z
_atom_site_U_iso_or_equiv
_atom_site_adp_type
_atom_site_occupancy
_atom_site_symmetry_multiplicity
_atom_site_calc_flag
_atom_site_refinement_flags
Si1 Si 0.18103(13) 0.35871(6) 0.18116(6) 0.0286(3) Uani 1.0 2 d .
Si2 Si 0.69229(13) -0.31618(6) 0.14720(6) 0.0276(3) Uani 1.0 2 d .
O1 O -0.2492(4) 0.20712(16) 0.17189(14) 0.0321(6) Uani 1.0 2 d .
O2 O 0.4351(4) -0.20526(16) -0.04872(14) 0.0351(6) Uani 1.0 2 d .
O3 O 0.1251(4) -0.17254(17) -0.00073(15) 0.0389(7) Uani 1.0 2 d .
O4 O 0.0599(4) 0.18004(18) 0.11844(15) 0.0389(7) Uani 1.0 2 d .
C1 C 0.0322(5) 0.20056(19) 0.24609(18) 0.0215(7) Uani 1.0 2 d .
C2 C 0.4021(5) -0.1649(2) 0.06847(18) 0.0238(7) Uani 1.0 2 d .
C3 C -0.0663(5) 0.19563(19) 0.17699(19) 0.0247(7) Uani 1.0 2 d .
C4 C 0.0442(5) 0.1805(2) 0.39413(18) 0.0245(7) Uani 1.0 2 d .
C5 C 0.3070(5) -0.1802(2) 0.00464(19) 0.0245(7) Uani 1.0 2 d .
C6 C 0.6251(5) -0.2008(2) 0.07710(19) 0.0270(7) Uani 1.0 2 d .
C7 C -0.0494(5) 0.17233(19) 0.32336(19) 0.0241(7) Uani 1.0 2 d .
C8 C 0.2936(5) -0.1194(2) 0.11374(19) 0.0259(7) Uani 1.0 2 d .
C9 C 0.1984(5) 0.0994(2) 0.43660(19) 0.0272(7) Uani 1.0 2 d .
C10 C 0.2227(5) 0.2382(2) 0.22177(19) 0.0257(7) Uani 1.0 2 d .
C11 C 0.3951(5) -0.1020(2) 0.17693(19) 0.0262(7) Uani 1.0 2 d .
C12 C 0.6055(5) -0.3291(2) 0.2567(2) 0.0297(8) Uani 1.0 2 d .
C13 C 0.5694(6) -0.3858(3) 0.1146(3) 0.0377(9) Uani 1.0 2 d .
C14 C 0.1449(5) 0.1324(3) 0.5672(2) 0.0331(8) Uani 1.0 2 d .
C15 C 0.2587(5) -0.1022(3) 0.2541(2) 0.0330(8) Uani 1.0 2 d .
C16 C 0.2994(5) 0.1103(3) 0.5044(2) 0.0340(8) Uani 1.0 2 d .
C17 C 0.4766(6) -0.0181(2) 0.1384(2) 0.0307(8) Uani 1.0 2 d .
C18 C 0.4543(6) -0.0046(3) 0.2776(2) 0.0331(8) Uani 1.0 2 d .
C19 C 0.5892(6) -0.0040(3) 0.2015(2) 0.0357(8) Uani 1.0 2 d .
C20 C 0.4203(6) -0.3529(3) 0.2906(3) 0.0393(9) Uani 1.0 2 d .
C21 C 0.3726(6) -0.0875(3) 0.3159(2) 0.0327(8) Uani 1.0 2 d .
C22 C -0.2295(6) 0.1279(3) 0.3471(2) 0.0367(9) Uani 1.0 2 d .
C23 C 0.7269(7) -0.3155(3) 0.3083(3) 0.0409(9) Uani 1.0 2 d .
C24 C 0.4822(8) -0.3498(3) 0.4214(3) 0.0532(12) Uani 1.0 2 d .
C25 C 0.6658(8) -0.3263(3) 0.3901(3) 0.0514(11) Uani 1.0 2 d .
C26 C 0.9710(6) -0.3488(3) 0.1419(3) 0.0425(9) Uani 1.0 2 d .
C27 C 0.3612(7) -0.3632(3) 0.3718(3) 0.0486(11) Uani 1.0 2 d .
C28 C 0.0743(5) -0.0793(3) 0.1036(3) 0.0386(9) Uani 1.0 2 d .
C29 C -0.0074(6) 0.4027(3) 0.1001(3) 0.0410(9) Uani 1.0 2 d .
C30 C -0.1121(5) 0.2006(3) 0.4582(2) 0.0297(8) Uani 1.0 2 d .
C31 C -0.0077(6) 0.2117(3) 0.5253(2) 0.0339(8) Uani 1.0 2 d .
C32 C 0.4244(6) 0.3939(3) 0.1367(3) 0.0451(10) Uani 1.0 2 d .
C33 C 0.0878(6) 0.3992(2) 0.2677(2) 0.0320(8) Uani 1.0 2 d .
C34 C -0.1165(6) 0.4170(3) 0.2885(3) 0.0412(9) Uani 1.0 2 d .
C35 C 0.2216(7) 0.4120(3) 0.3149(3) 0.0458(10) Uani 1.0 2 d .
C36 C -0.1852(8) 0.4471(3) 0.3526(3) 0.0527(12) Uani 1.0 2 d .
C37 C -0.0487(9) 0.4591(3) 0.3971(3) 0.0585(13) Uani 1.0 2 d .
C38 C 0.1543(9) 0.4411(3) 0.3792(3) 0.0600(13) Uani 1.0 2 d .
H4 H 0.1176 0.2284 0.3706 0.0294 Uiso 1.0 2 calc R
H6A H 0.6844 -0.1658 0.0974 0.0324 Uiso 1.0 2 calc R
H6B H 0.6864 -0.1953 0.0228 0.0324 Uiso 1.0 2 calc R
H9A H 0.1307 0.0504 0.4602 0.0326 Uiso 1.0 2 calc R
H9B H 0.3000 0.0885 0.3961 0.0326 Uiso 1.0 2 calc R
H10A H 0.2980 0.2180 0.1800 0.0309 Uiso 1.0 2 calc R
H10B H 0.3047 0.2168 0.2694 0.0309 Uiso 1.0 2 calc R
H11 H 0.5110 -0.1484 0.1953 0.0315 Uiso 1.0 2 calc R
H13A H 0.6050 -0.4443 0.1506 0.0452 Uiso 1.0 2 calc R
H13B H 0.6140 -0.3807 0.0591 0.0452 Uiso 1.0 2 calc R
H13C H 0.4258 -0.3681 0.1174 0.0452 Uiso 1.0 2 calc R
H14A H 0.0760 0.0845 0.5961 0.0397 Uiso 1.0 2 calc R
H14B H 0.2130 0.1425 0.6074 0.0397 Uiso 1.0 2 calc R
H15A H 0.1410 -0.0574 0.2381 0.0396 Uiso 1.0 2 calc R
H15B H 0.2132 -0.1567 0.2794 0.0396 Uiso 1.0 2 calc R
H16A H 0.3903 0.0576 0.5321 0.0408 Uiso 1.0 2 calc R
H16B H 0.3783 0.1556 0.4800 0.0408 Uiso 1.0 2 calc R
H17A H 0.3659 0.0294 0.1189 0.0368 Uiso 1.0 2 calc R
H17B H 0.5671 -0.0199 0.0916 0.0368 Uiso 1.0 2 calc R
H18A H 0.5305 0.0019 0.3175 0.0397 Uiso 1.0 2 calc R
H18B H 0.3431 0.0434 0.2624 0.0397 Uiso 1.0 2 calc R
H19A H 0.7068 -0.0488 0.2174 0.0428 Uiso 1.0 2 calc R
H19B H 0.6348 0.0506 0.1767 0.0428 Uiso 1.0 2 calc R
H20 H 0.3353 -0.3619 0.2581 0.0471 Uiso 1.0 2 calc R
H21A H 0.2831 -0.0854 0.3629 0.0392 Uiso 1.0 2 calc R
H21B H 0.4833 -0.1351 0.3354 0.0392 Uiso 1.0 2 calc R
H22A H -0.2002 0.0773 0.3330 0.0440 Uiso 1.0 2 calc R
H22B H -0.3437 0.1659 0.3179 0.0440 Uiso 1.0 2 calc R
H22C H -0.2591 0.1122 0.4053 0.0440 Uiso 1.0 2 calc R
H23 H 0.8504 -0.2991 0.2877 0.0491 Uiso 1.0 2 calc R
H24 H 0.4406 -0.3566 0.4757 0.0639 Uiso 1.0 2 calc R
H25 H 0.7490 -0.3176 0.4235 0.0617 Uiso 1.0 2 calc R
H26A H 1.0162 -0.3435 0.0864 0.0510 Uiso 1.0 2 calc R
H26B H 1.0083 -0.4073 0.1778 0.0510 Uiso 1.0 2 calc R
H26C H 1.0324 -0.3125 0.1587 0.0510 Uiso 1.0 2 calc R
H27 H 0.2378 -0.3795 0.3930 0.0583 Uiso 1.0 2 calc R
H28A H -0.0043 -0.1233 0.1150 0.0463 Uiso 1.0 2 calc R
H28B H 0.0554 -0.0398 0.0481 0.0463 Uiso 1.0 2 calc R
H28C H 0.0321 -0.0494 0.1412 0.0463 Uiso 1.0 2 calc R
H29A H -0.1316 0.3831 0.1227 0.0491 Uiso 1.0 2 calc R
H29B H 0.0424 0.3835 0.0552 0.0491 Uiso 1.0 2 calc R
H29C H -0.0301 0.4642 0.0805 0.0491 Uiso 1.0 2 calc R
H30A H -0.2057 0.2528 0.4314 0.0357 Uiso 1.0 2 calc R
H30B H -0.1879 0.1543 0.4828 0.0357 Uiso 1.0 2 calc R
H31A H 0.0597 0.2607 0.5010 0.0407 Uiso 1.0 2 calc R
H31B H -0.1081 0.2229 0.5661 0.0407 Uiso 1.0 2 calc R
H32A H 0.5206 0.3720 0.1789 0.0541 Uiso 1.0 2 calc R
H32B H 0.4042 0.4554 0.1151 0.0541 Uiso 1.0 2 calc R
H32C H 0.4738 0.3724 0.0932 0.0541 Uiso 1.0 2 calc R
H34 H -0.2097 0.4085 0.2590 0.0494 Uiso 1.0 2 calc R
H35 H 0.3593 0.4008 0.3029 0.0549 Uiso 1.0 2 calc R
H36 H -0.3225 0.4591 0.3650 0.0632 Uiso 1.0 2 calc R
H37 H -0.0940 0.4795 0.4397 0.0702 Uiso 1.0 2 calc R
H38 H 0.2463 0.4484 0.4101 0.0721 Uiso 1.0 2 calc R

loop_
_atom_site_aniso_label
_atom_site_aniso_U_11
_atom_site_aniso_U_22
_atom_site_aniso_U_33
_atom_site_aniso_U_12
_atom_site_aniso_U_13
_atom_site_aniso_U_23
Si1 0.0268(5) 0.0289(5) 0.0322(5) -0.0127(4) 0.0004(4) -0.0097(4)
Si2 0.0259(5) 0.0290(5) 0.0308(5) -0.0070(4) -0.0046(4) -0.0117(4)
O1 0.0238(12) 0.0489(15) 0.0297(13) -0.0091(11) -0.0035(10) -0.0188(12)
O2 0.0289(13) 0.0506(16) 0.0318(13) -0.0046(12) -0.0016(10) -0.0229(12)
O3 0.0268(13) 0.0627(18) 0.0397(14) -0.0147(12) 0.0003(11) -0.0295(14)
O4 0.0272(13) 0.0664(18) 0.0337(14) -0.0096(12) 0.0029(11) -0.0305(14)
C1 0.0205(15) 0.0213(15) 0.0249(16) -0.0048(13) -0.0053(12) -0.0089(13)
C2 0.0259(16) 0.0278(17) 0.0203(15) -0.0108(14) -0.0037(13) -0.0073(13)
C3 0.0273(17) 0.0229(16) 0.0255(16) -0.0079(14) -0.0033(13) -0.0081(13)
C4 0.0305(17) 0.0242(16) 0.0205(15) -0.0099(14) -0.0033(13) -0.0066(13)
C5 0.0272(17) 0.0254(16) 0.0213(15) -0.0066(14) -0.0006(13) -0.0078(13)
C6 0.0272(17) 0.0340(18) 0.0237(16) -0.0103(14) 0.0011(13) -0.0130(14)
C7 0.0260(16) 0.0238(16) 0.0248(16) -0.0094(13) -0.0018(13) -0.0085(13)
C8 0.0303(17) 0.0244(16) 0.0232(16) -0.0064(14) -0.0018(13) -0.0078(13)
C9 0.0303(18) 0.0314(18) 0.0214(16) -0.0063(15) 0.0009(13) -0.0114(14)
C10 0.0222(16) 0.0335(18) 0.0246(16) -0.0067(14) -0.0014(13) -0.0128(14)
C11 0.0271(17) 0.0296(17) 0.0250(16) -0.0085(14) -0.0021(13) -0.0111(14)
C12 0.0365(19) 0.0219(16) 0.0317(18) -0.0035(15) -0.0069(15) -0.0100(14)
C13 0.038(2) 0.039(2) 0.042(2) -0.0092(17) -0.0066(17) -0.0190(18)
C14 0.0353(19) 0.042(2) 0.0253(17) -0.0082(16) -0.0062(15) -0.0140(16)
C15 0.0349(19) 0.045(2) 0.0266(17) -0.0186(16) 0.0022(15) -0.0165(16)
C16 0.0301(18) 0.042(2) 0.0296(18) -0.0040(16) -0.0048(15) -0.0133(16)
C17 0.042(2) 0.0283(18) 0.0253(17) -0.0122(15) -0.0027(15) -0.0101(15)
C18 0.041(2) 0.0320(19) 0.0333(19) -0.0063(16) -0.0052(16) -0.0185(16)
C19 0.048(3) 0.0331(19) 0.0320(19) -0.0216(17) 0.0027(16) -0.0122(16)
C20 0.043(2) 0.034(2) 0.039(2) -0.0094(17) -0.0027(17) -0.0099(17)
C21 0.0360(19) 0.042(2) 0.0268(17) -0.0148(16) -0.0000(15) -0.0162(16)
C22 0.042(2) 0.049(3) 0.0256(17) -0.0288(18) -0.0003(15) -0.0106(16)
C23 0.053(3) 0.033(2) 0.040(2) -0.0106(18) -0.0130(18) -0.0122(17)
C24 0.088(4) 0.037(3) 0.028(2) -0.003(3) 0.003(3) -0.0114(18)
C25 0.075(4) 0.039(3) 0.040(3) -0.004(3) -0.019(3) -0.0124(19)
C26 0.038(2) 0.037(2) 0.050(3) -0.0060(17) -0.0058(18) -0.0107(19)
C27 0.051(3) 0.044(3) 0.043(3) -0.007(2) 0.010(2) -0.012(2)
C28 0.0302(19) 0.052(3) 0.042(3) 0.0023(17) -0.0089(16) -0.0297(19)
C29 0.042(3) 0.039(2) 0.037(2) -0.0091(17) 0.0006(17) -0.0072(17)
C30 0.0309(18) 0.0339(19) 0.0266(17) -0.0031(15) -0.0033(14) -0.0141(15)
C31 0.040(2) 0.0352(19) 0.0303(18) -0.0072(16) -0.0034(16) -0.0159(16)
C32 0.039(2) 0.045(3) 0.060(3) -0.0227(18) 0.0080(19) -0.023(2)
C33 0.0350(19) 0.0232(17) 0.0357(19) -0.0070(15) -0.0007(15) -0.0073(15)
C34 0.043(3) 0.034(2) 0.040(2) -0.0019(18) -0.0004(17) -0.0097(17)
C35 0.053(3) 0.041(3) 0.047(3) -0.0150(19) -0.007(2) -0.0147(19)
C36 0.063(3) 0.037(3) 0.047(3) 0.004(2) 0.006(3) -0.012(2)
C37 0.101(4) 0.029(2) 0.043(3) -0.003(3) 0.010(3) -0.0181(19)
C38 0.094(4) 0.043(3) 0.050(3) -0.020(3) -0.008(3) -0.019(3)

loop_
_atom_type_symbol
_atom_type_description
_atom_type_scat_dispersion_real
_atom_type_scat_dispersion_imag
_atom_type_scat_source
C C 0.0033 0.0016
;
International Tables for Crystallography
(1992, Vol. C, Tables 4.2.6.8 and 6.1.1.4)
;
H H 0.0000 0.0000
;
International Tables for Crystallography
(1992, Vol. C, Table 6.1.1.4)
;
O O 0.0106 0.0060
;
International Tables for Crystallography
(1992, Vol. C, Tables 4.2.6.8 and 6.1.1.4)
;
Si Si 0.0817 0.0704
;
International Tables for Crystallography
(1992, Vol. C, Tables 4.2.6.8 and 6.1.1.4)
;

loop_
_geom_angle_atom_site_label_1
_geom_angle_atom_site_label_2
_geom_angle_atom_site_label_3
_geom_angle
_geom_angle_publ_flag
C10 Si1 C29 109.89(19) yes
C10 Si1 C32 108.86(16) yes
C10 Si1 C33 109.67(15) yes
C29 Si1 C32 109.60(18) yes
C29 Si1 C33 109.61(17) yes
C32 Si1 C33 109.2(3) yes
C6 Si2 C12 110.67(16) yes
C6 Si2 C13 110.20(17) yes
C6 Si2 C26 108.27(16) yes
C12 Si2 C13 108.40(17) yes
C12 Si2 C26 108.98(18) yes
C13 Si2 C26 110.3(2) yes
C3 C1 C7 119.9(3) yes
C3 C1 C10 115.0(3) yes
C7 C1 C10 125.1(4) yes
C5 C2 C6 115.5(3) yes
C5 C2 C8 121.0(3) yes
C6 C2 C8 123.5(4) yes
O1 C3 O4 121.3(4) yes
O1 C3 C1 124.0(3) yes
O4 C3 C1 114.6(3) yes
C7 C4 C9 111.3(3) yes
C7 C4 C30 113.2(3) yes
C9 C4 C30 110.0(3) yes
O2 C5 O3 119.8(4) yes
O2 C5 C2 114.9(3) yes
O3 C5 C2 125.2(4) yes
Si2 C6 C2 115.7(3) yes
C1 C7 C4 120.6(3) yes
C1 C7 C22 123.9(4) yes
C4 C7 C22 115.5(3) yes
C2 C8 C11 120.3(3) yes
C2 C8 C28 124.6(4) yes
C11 C8 C28 115.0(4) yes
C4 C9 C16 110.8(4) yes
Si1 C10 C1 114.7(2) yes
C8 C11 C15 113.5(3) yes
C8 C11 C17 111.2(3) yes
C15 C11 C17 110.3(4) yes
Si2 C12 C20 122.4(4) yes
Si2 C12 C23 120.7(3) yes
C20 C12 C23 117.0(4) yes
C16 C14 C31 110.8(3) yes
C11 C15 C21 110.5(3) yes
C9 C16 C14 111.5(3) yes
C11 C17 C19 110.6(3) yes
C19 C18 C21 111.0(4) yes
C17 C19 C18 111.0(4) yes
C12 C20 C27 121.2(5) yes
C15 C21 C18 111.2(3) yes
C12 C23 C25 121.2(4) yes
C25 C24 C27 119.5(4) yes
C23 C25 C24 120.1(5) yes
C20 C27 C24 121.0(4) yes
C4 C30 C31 110.3(3) yes
C14 C31 C30 111.5(4) yes
Si1 C33 C34 121.9(4) yes
Si1 C33 C35 121.4(3) yes
C34 C33 C35 116.7(4) yes
C33 C34 C36 121.8(5) yes
C33 C35 C38 121.7(5) yes
C34 C36 C37 119.6(5) yes
C36 C37 C38 120.4(5) yes
C35 C38 C37 119.8(6) yes
C7 C4 H4 107.356 no
C9 C4 H4 107.354 no
C30 C4 H4 107.345 no
Si2 C6 H6A 108.346 no
Si2 C6 H6B 108.353 no
C2 C6 H6A 108.343 no
C2 C6 H6B 108.351 no
H6A C6 H6B 107.424 no
C4 C9 H9A 109.486 no
C4 C9 H9B 109.490 no
C16 C9 H9A 109.491 no
C16 C9 H9B 109.492 no
H9A C9 H9B 108.053 no
Si1 C10 H10A 108.589 no
Si1 C10 H10B 108.595 no
C1 C10 H10A 108.574 no
C1 C10 H10B 108.580 no
H10A C10 H10B 107.556 no
C8 C11 H11 107.186 no
C15 C11 H11 107.175 no
C17 C11 H11 107.179 no
Si2 C13 H13A 109.472 no
Si2 C13 H13B 109.469 no
Si2 C13 H13C 109.469 no
H13A C13 H13B 109.476 no
H13A C13 H13C 109.464 no
H13B C13 H13C 109.478 no
C16 C14 H14A 109.489 no
C16 C14 H14B 109.484 no
C31 C14 H14A 109.486 no
C31 C14 H14B 109.484 no
H14A C14 H14B 108.061 no
C11 C15 H15A 109.539 no
C11 C15 H15B 109.541 no
C21 C15 H15A 109.560 no
C21 C15 H15B 109.556 no
H15A C15 H15B 108.091 no
C9 C16 H16A 109.323 no
C9 C16 H16B 109.319 no
C14 C16 H16A 109.323 no
C14 C16 H16B 109.326 no
H16A C16 H16B 107.967 no
C11 C17 H17A 109.528 no
C11 C17 H17B 109.534 no
C19 C17 H17A 109.508 no
C19 C17 H17B 109.508 no
H17A C17 H17B 108.083 no
C19 C18 H18A 109.448 no
C19 C18 H18B 109.448 no
C21 C18 H18A 109.444 no
C21 C18 H18B 109.452 no
H18A C18 H18B 108.039 no
C17 C19 H19A 109.428 no
C17 C19 H19B 109.441 no
C18 C19 H19A 109.448 no
C18 C19 H19B 109.451 no
H19A C19 H19B 108.040 no
C12 C20 H20 119.385 no
C27 C20 H20 119.392 no
C15 C21 H21A 109.383 no
C15 C21 H21B 109.389 no
C18 C21 H21A 109.388 no
C18 C21 H21B 109.376 no
H21A C21 H21B 108.006 no
C7 C22 H22A 109.477 no
C7 C22 H22B 109.470 no
C7 C22 H22C 109.466 no
H22A C22 H22B 109.470 no
H22A C22 H22C 109.478 no
H22B C22 H22C 109.466 no
C12 C23 H23 119.384 no
C25 C23 H23 119.374 no
C25 C24 H24 120.264 no
C27 C24 H24 120.263 no
C23 C25 H25 119.947 no
C24 C25 H25 119.948 no
Si2 C26 H26A 109.468 no
Si2 C26 H26B 109.476 no
Si2 C26 H26C 109.470 no
H26A C26 H26B 109.469 no
H26A C26 H26C 109.467 no
H26B C26 H26C 109.477 no
C20 C27 H27 119.516 no
C24 C27 H27 119.513 no
C8 C28 H28A 109.467 no
C8 C28 H28B 109.476 no
C8 C28 H28C 109.466 no
H28A C28 H28B 109.473 no
H28A C28 H28C 109.471 no
H28B C28 H28C 109.475 no
Si1 C29 H29A 109.470 no
Si1 C29 H29B 109.474 no
Si1 C29 H29C 109.461 no
H29A C29 H29B 109.477 no
H29A C29 H29C 109.474 no
H29B C29 H29C 109.472 no
C4 C30 H30A 109.599 no
C4 C30 H30B 109.595 no
C31 C30 H30A 109.605 no
C31 C30 H30B 109.608 no
H30A C30 H30B 108.128 no
C14 C31 H31A 109.330 no
C14 C31 H31B 109.331 no
C30 C31 H31A 109.322 no
C30 C31 H31B 109.324 no
H31A C31 H31B 107.978 no
Si1 C32 H32A 109.471 no
Si1 C32 H32B 109.472 no
Si1 C32 H32C 109.483 no
H32A C32 H32B 109.458 no
H32A C32 H32C 109.476 no
H32B C32 H32C 109.467 no
C33 C34 H34 119.111 no
C36 C34 H34 119.108 no
C33 C35 H35 119.141 no
C38 C35 H35 119.131 no
C34 C36 H36 120.213 no
C37 C36 H36 120.226 no
C36 C37 H37 119.813 no
C38 C37 H37 119.820 no
C35 C38 H38 120.091 no
C37 C38 H38 120.086 no

loop_
_geom_bond_atom_site_label_1
_geom_bond_atom_site_label_2
_geom_bond_distance
_geom_bond_publ_flag
Si1 C10 1.880(4) yes
Si1 C29 1.861(4) yes
Si1 C32 1.861(4) yes
Si1 C33 1.882(5) yes
Si2 C6 1.886(3) yes
Si2 C12 1.882(4) yes
Si2 C13 1.864(5) yes
Si2 C26 1.861(4) yes
O1 C3 1.226(4) yes
O2 C5 1.327(5) yes
O3 C5 1.228(4) yes
O4 C3 1.324(5) yes
C1 C3 1.489(6) yes
C1 C7 1.348(4) yes
C1 C10 1.512(5) yes
C2 C5 1.482(6) yes
C2 C6 1.515(5) yes
C2 C8 1.361(5) yes
C4 C7 1.523(6) yes
C4 C9 1.543(4) yes
C4 C30 1.533(5) yes
C7 C22 1.510(6) yes
C8 C11 1.518(6) yes
C8 C28 1.506(5) yes
C9 C16 1.528(6) yes
C11 C15 1.543(5) yes
C11 C17 1.530(5) yes
C12 C20 1.399(6) yes
C12 C23 1.404(7) yes
C14 C16 1.523(5) yes
C14 C31 1.517(5) yes
C15 C21 1.525(6) yes
C17 C19 1.532(6) yes
C18 C19 1.521(5) yes
C18 C21 1.515(6) yes
C20 C27 1.384(6) yes
C23 C25 1.396(6) yes
C24 C25 1.379(7) yes
C24 C27 1.373(8) yes
C30 C31 1.532(6) yes
C33 C34 1.392(5) yes
C33 C35 1.400(7) yes
C34 C36 1.395(7) yes
C35 C38 1.385(8) yes
C36 C37 1.373(9) yes
C37 C38 1.374(8) yes
C4 H4 0.980 no
C6 H6A 0.970 no
C6 H6B 0.970 no
C9 H9A 0.970 no
C9 H9B 0.970 no
C10 H10A 0.970 no
C10 H10B 0.970 no
C11 H11 0.980 no
C13 H13A 0.960 no
C13 H13B 0.960 no
C13 H13C 0.960 no
C14 H14A 0.970 no
C14 H14B 0.970 no
C15 H15A 0.970 no
C15 H15B 0.970 no
C16 H16A 0.970 no
C16 H16B 0.970 no
C17 H17A 0.970 no
C17 H17B 0.970 no
C18 H18A 0.970 no
C18 H18B 0.970 no
C19 H19A 0.970 no
C19 H19B 0.970 no
C20 H20 0.930 no
C21 H21A 0.970 no
C21 H21B 0.970 no
C22 H22A 0.960 no
C22 H22B 0.960 no
C22 H22C 0.960 no
C23 H23 0.930 no
C24 H24 0.930 no
C25 H25 0.930 no
C26 H26A 0.960 no
C26 H26B 0.960 no
C26 H26C 0.960 no
C27 H27 0.930 no
C28 H28A 0.960 no
C28 H28B 0.960 no
C28 H28C 0.960 no
C29 H29A 0.960 no
C29 H29B 0.960 no
C29 H29C 0.960 no
C30 H30A 0.970 no
C30 H30B 0.970 no
C31 H31A 0.970 no
C31 H31B 0.970 no
C32 H32A 0.960 no
C32 H32B 0.960 no
C32 H32C 0.960 no
C34 H34 0.930 no
C35 H35 0.930 no
C36 H36 0.930 no
C37 H37 0.930 no
C38 H38 0.930 no

loop_
_geom_contact_atom_site_label_1
_geom_contact_atom_site_label_2
_geom_contact_distance
_geom_contact_publ_flag
_geom_contact_site_symmetry_2
Si1 C3 3.571(4) no .
O1 C7 2.931(5) no .
O1 C22 2.862(4) no .
O2 C6 2.718(5) no .
O2 C13 3.377(4) no .
O3 C8 2.916(6) no .
O3 C28 2.789(6) no .
O4 C7 3.535(5) no .
O4 C10 2.789(6) no .
C1 C9 3.345(5) no .
C1 C29 3.425(5) no .
C2 C13 3.511(5) no .
C2 C17 3.321(6) no .
C3 C22 2.935(5) no .
C3 C29 3.377(6) no .
C4 C10 2.993(5) no .
C4 C14 2.957(5) no .
C5 C13 3.519(5) no .
C5 C28 2.982(6) no .
C6 C11 2.963(6) no .
C6 C17 3.581(6) no .
C9 C22 3.331(6) no .
C9 C31 2.937(6) no .
C11 C18 2.946(7) no .
C12 C24 2.816(6) no .
C13 C20 3.338(6) no .
C15 C19 2.941(6) no .
C15 C28 2.914(6) no .
C16 C30 2.944(5) no .
C17 C21 2.940(5) no .
C17 C28 3.321(6) no .
C20 C25 2.764(8) no .
C22 C30 2.926(7) no .
C23 C26 3.354(6) no .
C23 C27 2.755(6) no .
C29 C34 3.382(6) no .
C32 C35 3.353(7) no .
C33 C37 2.805(7) no .
C34 C38 2.756(8) no .
C35 C36 2.757(7) no .
O1 O2 2.642(4) no 2_555
O1 O3 3.248(4) no 2_555
O1 C5 3.370(5) no 2_555
O1 C10 3.567(4) no 1_455
O1 C32 3.373(5) no 1_455
O2 O1 2.642(4) no 2_555
O2 O4 3.561(4) no 2_655
O2 C3 3.504(5) no 2_555
O2 C19 3.563(4) no 2_655
O3 O1 3.248(4) no 2_555
O3 O4 2.597(5) no 2_555
O3 C3 3.335(5) no 2_555
O3 C6 3.568(4) no 1_455
O3 C26 3.391(5) no 1_455
O4 O2 3.561(4) no 2_655
O4 O3 2.597(5) no 2_555
O4 C5 3.488(5) no 2_555
C3 O2 3.504(5) no 2_555
C3 O3 3.335(5) no 2_555
C5 O1 3.370(5) no 2_555
C5 O4 3.488(5) no 2_555
C6 O3 3.568(4) no 1_655
C10 O1 3.567(4) no 1_655
C19 O2 3.563(4) no 2_655
C26 O3 3.391(5) no 1_655
C32 O1 3.373(5) no 1_655
Si1 H4 3.2715 no .
Si1 H34 2.9455 no .
Si1 H35 2.9428 no .
Si2 H11 3.2416 no .
Si2 H20 2.9670 no .
Si2 H23 2.9336 no .
O1 H22A 2.8714 no .
O1 H22B 2.4297 no .
O1 H29A 3.0554 no .
O2 H6A 3.5631 no .
O2 H6B 2.3061 no .
O2 H13B 2.9725 no .
O2 H13C 3.1947 no .
O3 H13C 3.5525 no .
O3 H28A 2.4740 no .
O3 H28B 2.6458 no .
O4 H10A 2.3641 no .
O4 H10B 3.5915 no .
O4 H29A 3.4651 no .
O4 H29B 3.2108 no .
C1 H4 2.5527 no .
C1 H9B 3.1348 no .
C1 H22A 2.7708 no .
C1 H22B 2.7871 no .
C1 H22C 3.2803 no .
C1 H29A 3.1200 no .
C2 H11 2.5526 no .
C2 H13C 3.2230 no .
C2 H17B 3.0970 no .
C2 H28A 2.8047 no .
C2 H28B 2.7876 no .
C2 H28C 3.2953 no .
C3 H10A 2.5944 no .
C3 H10B 3.3050 no .
C3 H22A 2.9049 no .
C3 H22B 2.8727 no .
C3 H29A 2.9316 no .
C3 H29B 3.3032 no .
C4 H10B 2.6098 no .
C4 H14A 3.3112 no .
C4 H16A 3.3615 no .
C4 H16B 2.7464 no .
C4 H22A 3.1758 no .
C4 H22B 3.1893 no .
C4 H22C 2.5291 no .
C4 H31A 2.7227 no .
C4 H31B 3.3501 no .
C5 H6A 3.2944 no .
C5 H6B 2.5843 no .
C5 H13B 3.4706 no .
C5 H13C 3.0710 no .
C5 H28A 2.9510 no .
C5 H28B 2.9294 no .
C6 H11 2.5277 no .
C6 H13B 3.2216 no .
C6 H13C 3.2247 no .
C6 H17B 3.1334 no .
C6 H26A 3.1820 no .
C6 H26C 3.1709 no .
C7 H9A 2.7378 no .
C7 H9B 2.6944 no .
C7 H10A 3.2217 no .
C7 H10B 2.6367 no .
C7 H30A 2.7278 no .
C7 H30B 2.7615 no .
C8 H6A 2.6206 no .
C8 H6B 3.2252 no .
C8 H15A 2.7675 no .
C8 H15B 2.7399 no .
C8 H17A 2.7239 no .
C8 H17B 2.6767 no .
C9 H10B 2.9734 no .
C9 H14A 2.7497 no .
C9 H14B 3.3530 no .
C9 H22A 3.5929 no .
C9 H22C 3.1717 no .
C9 H30A 3.3584 no .
C9 H30B 2.7292 no .
C9 H31A 3.2746 no .
C10 H4 2.5708 no .
C10 H9B 3.1854 no .
C10 H29A 3.2002 no .
C10 H29B 3.2192 no .
C10 H32A 3.1930 no .
C10 H32C 3.1802 no .
C11 H6A 2.5613 no .
C11 H18B 3.2892 no .
C11 H19A 2.7337 no .
C11 H19B 3.3517 no .
C11 H21A 3.3566 no .
C11 H21B 2.7339 no .
C11 H28A 3.1789 no .
C11 H28B 3.1612 no .
C11 H28C 2.5128 no .
C12 H6A 3.2127 no .
C12 H11 2.8210 no .
C12 H13A 3.1715 no .
C12 H13C 3.1874 no .
C12 H25 3.2750 no .
C12 H26B 3.1809 no .
C12 H26C 3.1986 no .
C12 H27 3.2586 no .
C13 H6B 3.2698 no .
C13 H20 2.9222 no .
C13 H26A 3.2078 no .
C13 H26B 3.2086 no .
C14 H4 3.2253 no .
C14 H9A 2.7471 no .
C14 H9B 3.3523 no .
C14 H30A 3.3511 no .
C14 H30B 2.7362 no .
C15 H17A 2.7380 no .
C15 H17B 3.3594 no .
C15 H18A 3.3418 no .
C15 H18B 2.7262 no .
C15 H19A 3.2841 no .
C15 H28A 3.3521 no .
C15 H28C 2.4326 no .
C16 H4 2.6873 no .
C16 H30B 3.2755 no .
C16 H31A 2.7216 no .
C16 H31B 3.3353 no .
C17 H6A 2.9126 no .
C17 H15A 2.7410 no .
C17 H15B 3.3571 no .
C17 H18A 3.3495 no .
C17 H18B 2.7329 no .
C17 H21B 3.2799 no .
C17 H28B 3.5802 no .
C17 H28C 3.1700 no .
C18 H11 3.2193 no .
C18 H15A 2.7298 no .
C18 H15B 3.3407 no .
C18 H17A 2.7346 no .
C18 H17B 3.3478 no .
C19 H11 2.6740 no .
C19 H15A 3.2848 no .
C19 H21A 3.3351 no .
C19 H21B 2.7183 no .
C20 H11 3.4178 no .
C20 H13A 3.3648 no .
C20 H13C 3.1356 no .
C20 H15B 3.2923 no .
C20 H23 3.2342 no .
C20 H24 3.2377 no .
C21 H11 2.6786 no .
C21 H17A 3.2808 no .
C21 H19A 2.7216 no .
C21 H19B 3.3344 no .
C22 H4 3.3404 no .
C22 H9A 3.0869 no .
C22 H30A 3.0524 no .
C22 H30B 2.6369 no .
C23 H11 2.9924 no .
C23 H20 3.2349 no .
C23 H21B 3.3506 no .
C23 H24 3.2462 no .
C23 H26B 3.4208 no .
C23 H26C 3.1326 no .
C24 H15B 3.5864 no .
C24 H20 3.2306 no .
C24 H21B 3.4094 no .
C24 H23 3.2383 no .
C25 H21B 3.0632 no .
C25 H27 3.2152 no .
C26 H6A 3.1894 no .
C26 H6B 3.1208 no .
C26 H13A 3.2111 no .
C26 H13B 3.2067 no .
C26 H23 2.9563 no .
C27 H15B 3.2744 no .
C27 H25 3.2167 no .
C28 H11 3.3246 no .
C28 H15A 2.6243 no .
C28 H15B 3.0434 no .
C28 H17A 3.0819 no .
C29 H10A 3.2987 no .
C29 H32B 3.1820 no .
C29 H32C 3.1980 no .
C29 H34 2.9782 no .
C30 H9A 2.7342 no .
C30 H9B 3.3557 no .
C30 H14A 2.7416 no .
C30 H14B 3.3528 no .
C30 H16B 3.2962 no .
C30 H22B 3.3575 no .
C30 H22C 2.4575 no .
C31 H4 2.6682 no .
C31 H9A 3.2821 no .
C31 H16A 3.3340 no .
C31 H16B 2.7284 no .
C32 H10A 3.0939 no .
C32 H10B 3.2495 no .
C32 H29B 3.1774 no .
C32 H29C 3.2024 no .
C32 H35 2.9327 no .
C33 H4 2.7784 no .
C33 H10B 3.1459 no .
C33 H29A 3.2187 no .
C33 H29C 3.1906 no .
C33 H32A 3.1866 no .
C33 H32B 3.2040 no .
C33 H36 3.2687 no .
C33 H38 3.2683 no .
C34 H4 3.1496 no .
C34 H29A 3.1830 no .
C34 H29C 3.4305 no .
C34 H30A 3.1013 no .
C34 H35 3.2205 no .
C34 H37 3.2323 no .
C35 H4 3.1267 no .
C35 H31A 3.5456 no .
C35 H32A 3.1207 no .
C35 H32B 3.4280 no .
C35 H34 3.2215 no .
C35 H37 3.2266 no .
C36 H30A 3.1117 no .
C36 H31A 3.5102 no .
C36 H38 3.2217 no .
C37 H31A 3.1660 no .
C37 H34 3.2248 no .
C37 H35 3.2208 no .
C38 H31A 3.1734 no .
C38 H36 3.2226 no .
H4 H9A 2.8432 no .
H4 H9B 2.3552 no .
H4 H10A 3.4708 no .
H4 H10B 2.1002 no .
H4 H16A 3.5773 no .
H4 H16B 2.5451 no .
H4 H22C 3.4257 no .
H4 H30A 2.3494 no .
H4 H30B 2.8365 no .
H4 H31A 2.5113 no .
H4 H31B 3.5546 no .
H4 H34 3.4538 no .
H4 H35 3.4257 no .
H6A H11 2.0397 no .
H6A H17B 2.4192 no .
H6A H19A 3.4305 no .
H6A H23 3.4263 no .
H6A H26A 3.4349 no .
H6A H26C 3.0245 no .
H6B H11 3.4236 no .
H6B H13B 3.1246 no .
H6B H13C 3.5281 no .
H6B H17B 3.5382 no .
H6B H26A 2.9657 no .
H6B H26C 3.3212 no .
H9A H14A 2.6224 no .
H9A H16A 2.3374 no .
H9A H16B 2.8389 no .
H9A H22A 3.2011 no .
H9A H22C 2.7827 no .
H9A H30B 2.5882 no .
H9B H10B 2.4735 no .
H9B H16A 2.3685 no .
H9B H16B 2.3358 no .
H10A H29A 3.5537 no .
H10A H29B 3.1680 no .
H10A H32A 3.2931 no .
H10A H32C 2.9320 no .
H10B H16B 3.5066 no .
H10B H32A 3.1059 no .
H10B H32C 3.4972 no .
H10B H35 3.5035 no .
H11 H15A 2.8418 no .
H11 H15B 2.3521 no .
H11 H17A 2.8320 no .
H11 H17B 2.3403 no .
H11 H19A 2.5269 no .
H11 H19B 3.5618 no .
H11 H21A 3.5674 no .
H11 H21B 2.5291 no .
H11 H23 3.1417 no .
H11 H28C 3.4054 no .
H13A H20 2.9913 no .
H13A H26A 3.4458 no .
H13A H26B 3.0685 no .
H13B H26A 3.0630 no .
H13B H26B 3.4407 no .
H13C H20 2.5028 no .
H14A H16A 2.3297 no .
H14A H16B 2.8345 no .
H14A H30B 2.6033 no .
H14A H31A 2.8307 no .
H14A H31B 2.3285 no .
H14B H16A 2.3663 no .
H14B H16B 2.3282 no .
H14B H31A 2.3271 no .
H14B H31B 2.3574 no .
H15A H17A 2.6022 no .
H15A H18B 2.5915 no .
H15A H21A 2.3394 no .
H15A H21B 2.8378 no .
H15A H28A 3.1127 no .
H15A H28B 3.3393 no .
H15A H28C 1.8811 no .
H15B H20 3.5758 no .
H15B H21A 2.3641 no .
H15B H21B 2.3378 no .
H15B H27 3.5549 no .
H15B H28A 3.2014 no .
H15B H28C 2.6834 no .
H16B H31A 2.5920 no .
H17A H18B 2.5969 no .
H17A H19A 2.8431 no .
H17A H19B 2.3457 no .
H17A H28B 3.1872 no .
H17A H28C 2.7915 no .
H17B H19A 2.3447 no .
H17B H19B 2.3706 no .
H18A H19A 2.3344 no .
H18A H19B 2.3608 no .
H18A H21A 2.3530 no .
H18A H21B 2.3286 no .
H18B H19A 2.8348 no .
H18B H19B 2.3344 no .
H18B H21A 2.3295 no .
H18B H21B 2.8297 no .
H19A H21B 2.5811 no .
H19B H21B 3.5996 no .
H20 H27 2.2990 no .
H21B H25 3.1764 no .
H22A H30B 3.3608 no .
H22B H30A 3.2044 no .
H22B H30B 3.1181 no .
H22C H30A 2.7088 no .
H22C H30B 1.9051 no .
H23 H25 2.3164 no .
H23 H26B 3.0983 no .
H23 H26C 2.5060 no .
H24 H25 2.3123 no .
H24 H27 2.2995 no .
H29A H34 2.5560 no .
H29B H32B 3.3937 no .
H29B H32C 3.0384 no .
H29C H32B 3.0477 no .
H29C H32C 3.4517 no .
H29C H34 3.0851 no .
H30A H31A 2.3484 no .
H30A H31B 2.3663 no .
H30A H34 3.1948 no .
H30A H36 3.2240 no .
H30B H31A 2.8437 no .
H30B H31B 2.3512 no .
H31A H37 3.4437 no .
H31A H38 3.4426 no .
H32A H35 2.4803 no .
H32B H35 3.0616 no .
H34 H36 2.3149 no .
H35 H38 2.3045 no .
H36 H37 2.3036 no .
H37 H38 2.3025 no .
O1 H10A 3.0341 no 1_455
O1 H10B 3.3004 no 1_455
O1 H19B 2.9130 no 1_455
O1 H32A 2.9596 no 1_455
O1 H32C 2.9853 no 1_455
O2 H10A 2.7970 no 2_655
O2 H17A 3.3055 no 2_655
O2 H19B 2.7479 no 2_655
O2 H32C 3.1539 no 2_655
O3 H6A 3.2723 no 1_455
O3 H6B 3.0479 no 1_455
O3 H19B 3.4548 no 2_655
O3 H26A 2.9535 no 1_455
O3 H26C 3.0244 no 1_455
O3 H28B 3.3884 no 2_555
O4 H6B 2.8002 no 2_655
O4 H17A 2.9480 no .
O4 H18B 3.2266 no .
C1 H18B 2.9907 no .
C2 H17B 3.3789 no 2_655
C3 H18B 3.4367 no .
C3 H19B 3.5215 no 1_455
C5 H17B 3.4415 no 2_655
C5 H19B 3.1578 no 2_655
C5 H26A 3.5225 no 1_455
C5 H26C 3.4488 no 1_455
C6 H17A 3.5908 no 2_655
C6 H28A 3.3171 no 1_655
C7 H18B 3.4209 no .
C9 H9A 3.5790 no 2_556
C9 H16A 3.3821 no 2_656
C9 H18A 3.4773 no .
C9 H18B 3.4991 no .
C10 H18B 3.0794 no .
C10 H22B 3.3430 no 1_655
C12 H36 3.3617 no 1_645
C13 H29C 3.4867 no 1_645
C13 H32B 3.1450 no 1_545
C14 H15B 3.4852 no 2_556
C14 H18A 3.1161 no 2_656
C14 H21A 3.1626 no 2_556
C14 H21B 3.2328 no 2_656
C14 H22A 3.3108 no 2_556
C14 H25 3.4537 no 2_656
C15 H14A 3.3188 no 2_556
C15 H31B 3.2400 no 2_556
C16 H16A 3.4045 no 2_656
C16 H18A 3.1977 no 2_656
C16 H21B 3.5188 no 2_656
C16 H22A 3.5330 no 2_556
C16 H22C 3.2819 no 1_655
C16 H22C 3.5895 no 2_556
C18 H9B 3.0291 no .
C18 H10A 3.5231 no .
C18 H14B 3.1706 no 2_656
C18 H16A 3.3546 no 2_656
C18 H22A 3.3720 no 1_655
C19 H14B 3.5300 no 2_656
C19 H28C 3.1056 no 1_655
C20 H26C 3.5058 no 1_455
C20 H36 3.1856 no 1_645
C21 H14A 3.2465 no 2_556
C21 H14B 3.0804 no 2_656
C21 H16A 3.5135 no 2_656
C21 H30B 3.4420 no 2_556
C21 H31B 3.1862 no 2_556
C22 H9B 3.3525 no 1_455
C22 H10B 3.4153 no 1_455
C22 H14A 3.3493 no 2_556
C22 H16A 3.4091 no 2_556
C22 H16B 3.3979 no 1_455
C22 H18A 3.1744 no 1_455
C23 H37 3.4519 no 1_645
C24 H31B 3.0195 no 2_556
C24 H37 3.5919 no 1_645
C24 H38 3.3560 no 2_656
C25 H14B 3.4272 no 2_656
C25 H31A 3.4226 no 2_656
C25 H37 3.2162 no 1_645
C25 H38 3.3911 no 2_656
C26 H13C 3.0352 no 1_655
C26 H20 3.3130 no 1_655
C27 H31B 3.1062 no 2_556
C27 H36 3.3642 no 1_645
C27 H38 3.2770 no 1_545
C28 H6A 3.3256 no 1_455
C28 H17B 3.3928 no 1_455
C28 H19A 3.0845 no 1_455
C28 H28B 2.7863 no 2_555
C29 H13A 3.5811 no 1_465
C29 H29C 3.1506 no 2_565
C29 H32A 3.4024 no 1_455
C30 H21A 3.2457 no 2_556
C30 H24 3.5499 no 2_556
C31 H15B 3.3969 no 2_556
C31 H21A 3.1076 no 2_556
C31 H24 3.4213 no 2_556
C31 H25 3.1786 no 2_656
C32 H13A 3.3479 no 1_565
C32 H13B 3.5640 no 2_655
C32 H29A 2.9716 no 1_655
C32 H34 3.5760 no 1_655
C33 H26B 3.0460 no 1_465
C34 H13A 3.1611 no 1_465
C34 H26B 3.1353 no 1_465
C35 H26B 3.2922 no 1_465
C36 H24 3.2948 no 2_556
C36 H26B 3.4667 no 1_465
C37 H24 3.5710 no 2_556
C37 H27 3.5901 no 2_556
C38 H25 3.3708 no 2_656
C38 H27 3.3306 no 1_565
H6A O3 3.2723 no 1_655
H6A C28 3.3256 no 1_655
H6A H28A 2.4643 no 1_655
H6A H28B 3.4814 no 1_655
H6B O3 3.0479 no 1_655
H6B O4 2.8002 no 2_655
H6B H17A 2.9773 no 2_655
H6B H28A 3.4539 no 1_655
H9A C9 3.5790 no 2_556
H9A H9A 2.6403 no 2_556
H9A H14A 3.4138 no 2_556
H9A H16A 3.3803 no 2_656
H9A H21A 3.2977 no .
H9A H22A 3.4928 no 2_556
H9A H22C 2.9385 no 2_556
H9A H30B 3.2099 no 2_556
H9B C18 3.0291 no .
H9B C22 3.3525 no 1_655
H9B H16A 2.8874 no 2_656
H9B H18A 2.5610 no .
H9B H18B 2.6915 no .
H9B H21A 3.2601 no .
H9B H22A 3.4329 no 1_655
H9B H22B 2.9487 no 1_655
H9B H22C 3.1395 no 1_655
H10A O1 3.0341 no 1_655
H10A O2 2.7970 no 2_655
H10A C18 3.5231 no .
H10A H18B 2.7550 no .
H10A H19B 3.2811 no .
H10A H22B 3.3876 no 1_655
H10B O1 3.3004 no 1_655
H10B C22 3.4153 no 1_655
H10B H18A 3.4898 no .
H10B H18B 2.9654 no .
H10B H22B 2.5020 no 1_655
H11 H28A 3.4711 no 1_655
H13A C29 3.5811 no 1_645
H13A C32 3.3479 no 1_545
H13A C34 3.1611 no 1_645
H13A H29A 3.2833 no 1_645
H13A H29C 3.0282 no 1_645
H13A H32A 3.1541 no 1_545
H13A H32B 2.6777 no 1_545
H13A H34 2.6835 no 1_645
H13A H35 3.5258 no 1_545
H13A H36 3.5441 no 1_645
H13B C32 3.5640 no 2_655
H13B H29B 2.8919 no 2_655
H13B H29C 3.1302 no 1_645
H13B H32B 3.1834 no 1_545
H13B H32C 2.7511 no 2_655
H13C C26 3.0352 no 1_455
H13C H26A 2.8166 no 1_455
H13C H26B 3.0291 no 1_455
H13C H26C 2.7493 no 1_455
H13C H32B 3.0658 no 1_545
H14A C15 3.3188 no 2_556
H14A C21 3.2465 no 2_556
H14A C22 3.3493 no 2_556
H14A H9A 3.4138 no 2_556
H14A H15A 3.0119 no 2_556
H14A H15B 3.1770 no 2_556
H14A H18A 3.0466 no 2_656
H14A H19A 3.5389 no 2_656
H14A H21A 2.4589 no 2_556
H14A H22A 2.5716 no 2_556
H14A H22C 3.3379 no 2_556
H14B C18 3.1706 no 2_656
H14B C19 3.5300 no 2_656
H14B C21 3.0804 no 2_656
H14B C25 3.4272 no 2_656
H14B H15A 3.4926 no 2_556
H14B H15B 3.3264 no 2_556
H14B H18A 2.6808 no 2_656
H14B H19A 2.9417 no 2_656
H14B H21A 3.4072 no 2_656
H14B H21B 2.3626 no 2_656
H14B H22A 3.5203 no 2_556
H14B H25 2.8976 no 2_656
H15A H14A 3.0119 no 2_556
H15A H14B 3.4926 no 2_556
H15A H19A 2.9850 no 1_455
H15A H31B 3.5591 no 2_556
H15B C14 3.4852 no 2_556
H15B C31 3.3969 no 2_556
H15B H14A 3.1770 no 2_556
H15B H14B 3.3264 no 2_556
H15B H31B 2.5905 no 2_556
H16A C9 3.3821 no 2_656
H16A C16 3.4045 no 2_656
H16A C18 3.3546 no 2_656
H16A C21 3.5135 no 2_656
H16A C22 3.4091 no 2_556
H16A H9A 3.3803 no 2_656
H16A H9B 2.8874 no 2_656
H16A H16A 2.7158 no 2_656
H16A H18A 2.5259 no 2_656
H16A H21A 3.2594 no 2_656
H16A H21B 3.3354 no 2_656
H16A H22A 3.0041 no 2_556
H16A H22C 3.0983 no 1_655
H16A H22C 2.9833 no 2_556
H16A H30B 3.4687 no 1_655
H16B C22 3.3979 no 1_655
H16B H18A 3.5951 no 2_656
H16B H21A 3.4967 no 2_656
H16B H21B 3.3497 no 2_656
H16B H22B 3.1827 no 1_655
H16B H22C 2.7415 no 1_655
H16B H30A 3.4391 no 1_655
H16B H30B 2.9517 no 1_655
H17A O2 3.3055 no 2_655
H17A O4 2.9480 no .
H17A C6 3.5908 no 2_655
H17A H6B 2.9773 no 2_655
H17B C2 3.3789 no 2_655
H17B C5 3.4415 no 2_655
H17B C28 3.3928 no 1_655
H17B H17B 3.2279 no 2_655
H17B H28A 3.0600 no 1_655
H17B H28B 3.2903 no 1_655
H17B H28B 3.3678 no 2_655
H17B H28C 3.2665 no 1_655
H18A C9 3.4773 no .
H18A C14 3.1161 no 2_656
H18A C16 3.1977 no 2_656
H18A C22 3.1744 no 1_655
H18A H9B 2.5610 no .
H18A H10B 3.4898 no .
H18A H14A 3.0466 no 2_656
H18A H14B 2.6808 no 2_656
H18A H16A 2.5259 no 2_656
H18A H16B 3.5951 no 2_656
H18A H22A 2.5415 no 1_655
H18A H22B 3.1004 no 1_655
H18A H22C 3.4331 no 1_655
H18B O4 3.2266 no .
H18B C1 2.9907 no .
H18B C3 3.4367 no .
H18B C7 3.4209 no .
H18B C9 3.4991 no .
H18B C10 3.0794 no .
H18B H9B 2.6915 no .
H18B H10A 2.7550 no .
H18B H10B 2.9654 no .
H19A C28 3.0845 no 1_655
H19A H14A 3.5389 no 2_656
H19A H14B 2.9417 no 2_656
H19A H15A 2.9850 no 1_655
H19A H28A 2.9143 no 1_655
H19A H28B 3.5425 no 1_655
H19A H28C 2.4419 no 1_655
H19B O1 2.9130 no 1_655
H19B O2 2.7479 no 2_655
H19B O3 3.4548 no 2_655
H19B C3 3.5215 no 1_655
H19B C5 3.1578 no 2_655
H19B H10A 3.2811 no .
H19B H22A 3.2939 no 1_655
H19B H28C 3.0073 no 1_655
H20 C26 3.3130 no 1_455
H20 H23 3.2870 no 1_455
H20 H26B 3.1340 no 1_455
H20 H26C 2.6504 no 1_455
H20 H36 3.4743 no 1_645
H20 H38 3.4586 no 1_545
H21A C14 3.1626 no 2_556
H21A C30 3.2457 no 2_556
H21A C31 3.1076 no 2_556
H21A H9A 3.2977 no .
H21A H9B 3.2601 no .
H21A H14A 2.4589 no 2_556
H21A H14B 3.4072 no 2_656
H21A H16A 3.2594 no 2_656
H21A H16B 3.4967 no 2_656
H21A H30B 2.5763 no 2_556
H21A H31B 2.6689 no 2_556
H21B C14 3.2328 no 2_656
H21B C16 3.5188 no 2_656
H21B H14B 2.3626 no 2_656
H21B H16A 3.3354 no 2_656
H21B H16B 3.3497 no 2_656
H21B H30B 3.4977 no 2_556
H21B H31B 3.2184 no 2_556
H22A C14 3.3108 no 2_556
H22A C16 3.5330 no 2_556
H22A C18 3.3720 no 1_455
H22A H9A 3.4928 no 2_556
H22A H9B 3.4329 no 1_455
H22A H14A 2.5716 no 2_556
H22A H14B 3.5203 no 2_556
H22A H16A 3.0041 no 2_556
H22A H18A 2.5415 no 1_455
H22A H19B 3.2939 no 1_455
H22B C10 3.3430 no 1_455
H22B H9B 2.9487 no 1_455
H22B H10A 3.3876 no 1_455
H22B H10B 2.5020 no 1_455
H22B H16B 3.1827 no 1_455
H22B H18A 3.1004 no 1_455
H22B H32A 3.4595 no 1_455
H22C C16 3.2819 no 1_455
H22C C16 3.5895 no 2_556
H22C H9A 2.9385 no 2_556
H22C H9B 3.1395 no 1_455
H22C H14A 3.3379 no 2_556
H22C H16A 3.0983 no 1_455
H22C H16A 2.9833 no 2_556
H22C H16B 2.7415 no 1_455
H22C H18A 3.4331 no 1_455
H23 H20 3.2870 no 1_655
H23 H27 3.1607 no 1_655
H23 H28A 3.5914 no 1_655
H24 C30 3.5499 no 2_556
H24 C31 3.4213 no 2_556
H24 C36 3.2948 no 2_556
H24 C37 3.5710 no 2_556
H24 H30A 2.9446 no 2_556
H24 H31A 3.4984 no 2_556
H24 H31B 2.8006 no 2_556
H24 H36 2.8111 no 2_556
H24 H37 3.3290 no 2_556
H24 H38 2.8777 no 2_656
H25 C14 3.4537 no 2_656
H25 C31 3.1786 no 2_656
H25 C38 3.3708 no 2_656
H25 H14B 2.8976 no 2_656
H25 H27 3.3112 no 1_655
H25 H31A 2.5085 no 2_656
H25 H31B 3.2559 no 2_656
H25 H37 3.3193 no 1_645
H25 H37 3.5480 no 2_656
H25 H38 2.9378 no 2_656
H26A O3 2.9535 no 1_655
H26A C5 3.5225 no 1_655
H26A H13C 2.8166 no 1_655
H26A H29B 2.8961 no 2_655
H26A H29C 3.4059 no 1_645
H26B C33 3.0460 no 1_645
H26B C34 3.1353 no 1_645
H26B C35 3.2922 no 1_645
H26B C36 3.4667 no 1_645
H26B H13C 3.0291 no 1_655
H26B H20 3.1340 no 1_655
H26B H29C 3.3060 no 1_645
H26B H32B 3.5365 no 1_645
H26B H34 3.4982 no 1_645
H26C O3 3.0244 no 1_655
H26C C5 3.4488 no 1_655
H26C C20 3.5058 no 1_655
H26C H13C 2.7493 no 1_655
H26C H20 2.6504 no 1_655
H26C H28A 2.9930 no 1_655
H27 C37 3.5901 no 2_556
H27 C38 3.3306 no 1_545
H27 H23 3.1607 no 1_455
H27 H25 3.3112 no 1_455
H27 H31A 3.4397 no 2_556
H27 H31B 2.9548 no 2_556
H27 H37 3.4544 no 1_545
H27 H37 2.9578 no 2_556
H27 H38 2.8309 no 1_545
H28A C6 3.3171 no 1_455
H28A H6A 2.4643 no 1_455
H28A H6B 3.4539 no 1_455
H28A H11 3.4711 no 1_455
H28A H17B 3.0600 no 1_455
H28A H19A 2.9143 no 1_455
H28A H23 3.5914 no 1_455
H28A H26C 2.9930 no 1_455
H28A H28B 3.1542 no 2_555
H28B O3 3.3884 no 2_555
H28B C28 2.7863 no 2_555
H28B H6A 3.4814 no 1_455
H28B H17B 3.2903 no 1_455
H28B H17B 3.3678 no 2_655
H28B H19A 3.5425 no 1_455
H28B H28A 3.1542 no 2_555
H28B H28B 1.8511 no 2_555
H28B H28C 3.1627 no 2_555
H28C C19 3.1056 no 1_455
H28C H17B 3.2665 no 1_455
H28C H19A 2.4419 no 1_455
H28C H19B 3.0073 no 1_455
H28C H28B 3.1627 no 2_555
H29A C32 2.9716 no 1_455
H29A H13A 3.2833 no 1_465
H29A H32A 2.4663 no 1_455
H29A H32B 3.1377 no 1_455
H29A H32C 2.8476 no 1_455
H29B H13B 2.8919 no 2_655
H29B H26A 2.8961 no 2_655
H29B H29C 2.7882 no 2_565
H29C C13 3.4867 no 1_465
H29C C29 3.1506 no 2_565
H29C H13A 3.0282 no 1_465
H29C H13B 3.1302 no 1_465
H29C H26A 3.4059 no 1_465
H29C H26B 3.3060 no 1_465
H29C H29B 2.7882 no 2_565
H29C H29C 2.6406 no 2_565
H30A H16B 3.4391 no 1_455
H30A H24 2.9446 no 2_556
H30B C21 3.4420 no 2_556
H30B H9A 3.2099 no 2_556
H30B H16A 3.4687 no 1_455
H30B H16B 2.9517 no 1_455
H30B H21A 2.5763 no 2_556
H30B H21B 3.4977 no 2_556
H31A C25 3.4226 no 2_656
H31A H24 3.4984 no 2_556
H31A H25 2.5085 no 2_656
H31A H27 3.4397 no 2_556
H31B C15 3.2400 no 2_556
H31B C21 3.1862 no 2_556
H31B C24 3.0195 no 2_556
H31B C27 3.1062 no 2_556
H31B H15A 3.5591 no 2_556
H31B H15B 2.5905 no 2_556
H31B H21A 2.6689 no 2_556
H31B H21B 3.2184 no 2_556
H31B H24 2.8006 no 2_556
H31B H25 3.2559 no 2_656
H31B H27 2.9548 no 2_556
H32A O1 2.9596 no 1_655
H32A C29 3.4024 no 1_655
H32A H13A 3.1541 no 1_565
H32A H22B 3.4595 no 1_655
H32A H29A 2.4663 no 1_655
H32A H34 2.7339 no 1_655
H32B C13 3.1450 no 1_565
H32B H13A 2.6777 no 1_565
H32B H13B 3.1834 no 1_565
H32B H13C 3.0658 no 1_565
H32B H26B 3.5365 no 1_465
H32B H29A 3.1377 no 1_655
H32C O1 2.9853 no 1_655
H32C O2 3.1539 no 2_655
H32C H13B 2.7511 no 2_655
H32C H29A 2.8476 no 1_655
H34 C32 3.5760 no 1_455
H34 H13A 2.6835 no 1_465
H34 H26B 3.4982 no 1_465
H34 H32A 2.7339 no 1_455
H34 H35 2.9565 no 1_455
H35 H13A 3.5258 no 1_565
H35 H34 2.9565 no 1_655
H35 H36 3.0240 no 1_655
H36 C12 3.3617 no 1_465
H36 C20 3.1856 no 1_465
H36 C27 3.3642 no 1_465
H36 H13A 3.5441 no 1_465
H36 H20 3.4743 no 1_465
H36 H24 2.8111 no 2_556
H36 H35 3.0240 no 1_455
H36 H38 2.9683 no 1_455
H37 C23 3.4519 no 1_465
H37 C24 3.5919 no 1_465
H37 C25 3.2162 no 1_465
H37 H24 3.3290 no 2_556
H37 H25 3.3193 no 1_465
H37 H25 3.5480 no 2_656
H37 H27 3.4544 no 1_565
H37 H27 2.9578 no 2_556
H37 H37 2.9528 no 2_566
H37 H38 3.2759 no 2_566
H38 C24 3.3560 no 2_656
H38 C25 3.3911 no 2_656
H38 C27 3.2770 no 1_565
H38 H20 3.4586 no 1_565
H38 H24 2.8777 no 2_656
H38 H25 2.9378 no 2_656
H38 H27 2.8309 no 1_565
H38 H36 2.9683 no 1_655
H38 H37 3.2759 no 2_566

loop_
_geom_torsion_atom_site_label_1
_geom_torsion_atom_site_label_2
_geom_torsion_atom_site_label_3
_geom_torsion_atom_site_label_4
_geom_torsion
_geom_torsion_publ_flag
C29 Si1 C10 C1 -49.6(3) no
C32 Si1 C10 C1 -169.7(3) no
C10 Si1 C33 C34 -89.5(3) no
C10 Si1 C33 C35 89.9(3) no
C33 Si1 C10 C1 70.9(3) no
C29 Si1 C33 C34 31.3(3) no
C29 Si1 C33 C35 -149.4(3) no
C32 Si1 C33 C34 151.3(3) no
C32 Si1 C33 C35 -29.3(3) no
C6 Si2 C12 C20 94.5(3) no
C6 Si2 C12 C23 -85.9(3) no
C12 Si2 C6 C2 -65.1(3) no
C13 Si2 C6 C2 54.8(3) no
C26 Si2 C6 C2 175.5(3) no
C13 Si2 C12 C20 -26.4(3) no
C13 Si2 C12 C23 153.1(2) no
C26 Si2 C12 C20 -146.5(3) no
C26 Si2 C12 C23 33.0(3) no
C3 C1 C7 C4 -177.3(3) no
C3 C1 C7 C22 5.5(5) no
C7 C1 C3 O1 36.2(5) no
C7 C1 C3 O4 -145.7(3) no
C3 C1 C10 Si1 83.0(4) no
C10 C1 C3 O1 -143.9(3) no
C10 C1 C3 O4 34.2(4) no
C7 C1 C10 Si1 -97.1(3) no
C10 C1 C7 C4 2.8(5) no
C10 C1 C7 C22 -174.4(3) no
C5 C2 C6 Si2 -86.1(3) no
C6 C2 C5 O2 -14.7(4) no
C6 C2 C5 O3 164.1(3) no
C5 C2 C8 C11 -178.0(3) no
C5 C2 C8 C28 -1.2(5) no
C8 C2 C5 O2 163.5(3) no
C8 C2 C5 O3 -17.7(5) no
C6 C2 C8 C11 0.0(5) no
C6 C2 C8 C28 176.8(3) no
C8 C2 C6 Si2 95.7(4) no
C7 C4 C9 C16 177.0(2) no
C9 C4 C7 C1 -91.8(3) no
C9 C4 C7 C22 85.6(3) no
C7 C4 C30 C31 -177.6(3) no
C30 C4 C7 C1 143.7(3) no
C30 C4 C7 C22 -38.8(4) no
C9 C4 C30 C31 57.2(4) no
C30 C4 C9 C16 -56.7(4) no
C2 C8 C11 C15 -144.9(3) no
C2 C8 C11 C17 90.1(3) no
C28 C8 C11 C15 38.0(4) no
C28 C8 C11 C17 -87.0(3) no
C4 C9 C16 C14 56.1(4) no
C8 C11 C15 C21 178.0(3) no
C8 C11 C17 C19 -176.7(3) no
C15 C11 C17 C19 56.5(4) no
C17 C11 C15 C21 -56.5(3) no
Si2 C12 C20 C27 179.0(2) no
Si2 C12 C23 C25 -178.9(2) no
C20 C12 C23 C25 0.7(5) no
C23 C12 C20 C27 -0.6(5) no
C16 C14 C31 C30 56.3(4) no
C31 C14 C16 C9 -55.6(4) no
C11 C15 C21 C18 56.7(4) no
C11 C17 C19 C18 -56.7(4) no
C19 C18 C21 C15 -56.8(4) no
C21 C18 C19 C17 56.6(4) no
C12 C20 C27 C24 0.5(6) no
C12 C23 C25 C24 -0.7(6) no
C25 C24 C27 C20 -0.4(6) no
C27 C24 C25 C23 0.5(6) no
C4 C30 C31 C14 -57.6(4) no
Si1 C33 C34 C36 -179.9(2) no
Si1 C33 C35 C38 -179.5(2) no
C34 C33 C35 C38 -0.1(5) no
C35 C33 C34 C36 0.8(5) no
C33 C34 C36 C37 -0.6(5) no
C33 C35 C38 C37 -0.8(6) no
C34 C36 C37 C38 -0.4(6) no
C36 C37 C38 C35 1.0(6) no
